data_7122146
loop_
_publ_author_name
'Jansze, Suzanne M.'
'Ortiz, Daniel'
'Fadaei Tirani, Farzaneh'
'Scopelliti, Rosario'
'Menin, Laure'
'Severin, Kay'

_publ_section_title
;
 Inflating face-capped Pd<sub>6</sub>L<sub>8</sub> coordination cages.
;
_journal_issue 68
_journal_name_full 'Chemical communications (Cambridge, England)'
_journal_page_first 9529
_journal_page_last 9532
_journal_paper_doi 10.1039/c8cc04870c
_journal_volume 54
_journal_year 2018
_chemical_absolute_configuration rmad
_chemical_formula_moiety 'C75 H87 B6 Fe3 N21 O18'
_chemical_formula_sum 'C75 H87 B6 Fe3 N21 O18'
_chemical_formula_weight 1803.06
_space_group_crystal_system orthorhombic
_space_group_IT_number 29
_space_group_name_Hall 'P 2c -2ac'
_space_group_name_H-M_alt 'P c a 21'
_symmetry_space_group_name_Hall 'P 2c -2ac'
_symmetry_space_group_name_H-M 'P c a 21'
_atom_sites_solution_hydrogens geom
_atom_sites_solution_primary dual
_atom_sites_solution_secondary difmap
_audit_creation_method SHELXL-2018/3
_audit_update_record
;
2018-06-15 deposited with the CCDC.
2018-08-06 downloaded from the CCDC.
;
_cell_angle_alpha 90
_cell_angle_beta 90
_cell_angle_gamma 90
_cell_formula_units_Z 4
_cell_length_a 35.551(3)
_cell_length_b 9.2730(6)
_cell_length_c 29.6345(18)
_cell_measurement_reflns_used 6517
_cell_measurement_temperature 140.00(10)
_cell_measurement_theta_max 73.6320
_cell_measurement_theta_min 4.7390
_cell_volume 9769.4(12)
_computing_cell_refinement 'CrysAlisPro 1.171.38.46 (Rigaku OD, 2015)'
_computing_data_collection 'CrysAlisPro 1.171.38.46 (Rigaku OD, 2015)'
_computing_data_reduction 'CrysAlisPro 1.171.38.46 (Rigaku OD, 2015)'
_computing_molecular_graphics 'Olex2 (Dolomanov et al., 2009)'
_computing_publication_material 'CIFTAB (Sheldrick, 2016)'
_computing_structure_refinement 'SHELXL-2018/3 (Sheldrick, 2018)'
_computing_structure_solution 'SHELXT (Sheldrick, 2018)'
_diffrn_ambient_environment N~2~
_diffrn_ambient_temperature 140.00(10)
_diffrn_detector 'CCD plate'
_diffrn_detector_area_resol_mean 5.1333
_diffrn_detector_type Atlas
_diffrn_measured_fraction_theta_full 0.998
_diffrn_measured_fraction_theta_max 0.998
_diffrn_measurement_details
;
List of Runs (angles in degrees, time in seconds):

  # Type    Start    End  Width  t~exp~   \w     \q     \k     \f   Frames
#--------------------------------------------------------------------------
  1  \w   -110.00 -14.00   1.00   10.00    --  -42.01 -57.00  90.00   96
  2  \w   -115.00 -30.00   1.00   10.00    --  -42.01 -37.00-120.00   85
  3  \w   -116.00 -18.00   1.00   10.00    --  -42.01 -37.00 -30.00   98
  4  \w    -63.00  -2.00   1.00   10.00    --  -42.01  57.00-120.00   61
  5  \w      9.00  37.00   1.00   10.00    --   42.01  77.00  90.00   28
  6  \w     35.00  98.00   1.00   10.00    --   42.01-125.00 -30.00   63
  7  \w    106.00 169.00   1.00   40.00    --  110.51 125.00-120.00   63
  8  \w     51.00 119.00   1.00   40.00    --  110.51-125.00 -60.00   68
  9  \w     45.00 132.00   1.00   40.00    --  110.51 -61.00 -90.00   87
 10  \w     28.00  54.00   1.00   40.00    --  110.51 -94.00 -60.00   26
 11  \w     77.00 108.00   1.00   40.00    --  110.51 -94.00 -60.00   31
 12  \w    101.00 148.00   1.00   40.00    --  110.51 126.00 -84.00   47
 13  \w     92.00 177.00   1.00   40.00    --  110.51  45.00   0.00   85
 14  \w     41.00  66.00   1.00   40.00    --  110.51 -45.00 120.00   25
 15  \w     40.00  99.00   1.00   40.00    --  110.51-125.00-120.00   59
 16  \w     67.00  96.00   1.00   40.00    --  110.51 -94.00  30.00   29
 17  \w     90.00 115.00   1.00   40.00    --  110.51 -45.00 120.00   25
 18  \w     46.00 121.00   1.00   40.00    --  110.51 -30.00 -30.00   75
 19  \w     64.00 122.00   1.00   40.00    --  110.51-125.00 120.00   58
 20  \w     31.00 162.00   1.00   40.00    --  110.51 -15.00-180.00  131
;
_diffrn_measurement_device 'four-circle diffractometer'
_diffrn_measurement_device_type 'SuperNova, Dual, Cu at zero, Atlas'
_diffrn_measurement_method '\w scans'
_diffrn_radiation_monochromator mirror
_diffrn_radiation_probe x-ray
_diffrn_radiation_type 'Cu K\a'
_diffrn_radiation_wavelength 1.54184
_diffrn_reflns_av_R_equivalents 0.1146
_diffrn_reflns_av_unetI/netI 0.0888
_diffrn_reflns_Laue_measured_fraction_full 0.998
_diffrn_reflns_Laue_measured_fraction_max 0.998
_diffrn_reflns_limit_h_max 41
_diffrn_reflns_limit_h_min -41
_diffrn_reflns_limit_k_max 10
_diffrn_reflns_limit_k_min -8
_diffrn_reflns_limit_l_max 34
_diffrn_reflns_limit_l_min -34
_diffrn_reflns_number 62177
_diffrn_reflns_point_group_measured_fraction_full 0.968
_diffrn_reflns_point_group_measured_fraction_max 0.968
_diffrn_reflns_theta_full 65.086
_diffrn_reflns_theta_max 65.086
_diffrn_reflns_theta_min 3.884
_diffrn_source 'micro-focus sealed X-ray tube'
_diffrn_source_type 'SuperNova (Cu) X-ray Source'
_exptl_absorpt_coefficient_mu 4.101
_exptl_absorpt_correction_T_max 0.715
_exptl_absorpt_correction_T_min 0.128
_exptl_absorpt_correction_type gaussian
_exptl_absorpt_process_details
;
CrysAlisPro 1.171.38.46 (Rigaku Oxford Diffraction, 2015)
Numerical absorption correction based on gaussian integration over
a multifaceted crystal model.
Empirical absorption correction using spherical harmonics,
implemented in SCALE3 ABSPACK scaling algorithm.
;
_exptl_crystal_colour orange
_exptl_crystal_density_diffrn 1.226
_exptl_crystal_description prism
_exptl_crystal_F_000 3744
_exptl_crystal_size_max 0.610
_exptl_crystal_size_mid 0.448
_exptl_crystal_size_min 0.192
_refine_diff_density_max 2.009
_refine_diff_density_min -0.595
_refine_diff_density_rms 0.142
_refine_ls_abs_structure_details
;
 Refined as an inversion twin.
;
_refine_ls_abs_structure_Flack 0.484(18)
_refine_ls_extinction_method none
_refine_ls_goodness_of_fit_ref 1.053
_refine_ls_hydrogen_treatment constr
_refine_ls_matrix_type full
_refine_ls_number_parameters 1061
_refine_ls_number_reflns 16099
_refine_ls_number_restraints 3070
_refine_ls_restrained_S_all 1.024
_refine_ls_R_factor_all 0.1673
_refine_ls_R_factor_gt 0.1235
_refine_ls_shift/su_max 0.000
_refine_ls_shift/su_mean 0.000
_refine_ls_structure_factor_coef Fsqd
_refine_ls_weighting_details 'w=1/[\s^2^(Fo^2^)+(0.1529P)^2^+78.9497P] where P=(Fo^2^+2Fc^2^)/3'
_refine_ls_weighting_scheme calc
_refine_ls_wR_factor_gt 0.3170
_refine_ls_wR_factor_ref 0.3566
_reflns_Friedel_coverage 0.898
_reflns_Friedel_fraction_full 0.936
_reflns_Friedel_fraction_max 0.936
_reflns_number_gt 10367
_reflns_number_total 16099
_reflns_threshold_expression 'I > 2\s(I)'
_cod_data_source_file c8cc04870c2.cif
_cod_data_source_block shelx
_cod_depositor_comments 'Adding full bibliography for 7122145--7122147.cif.'
_cod_original_cell_volume 9769.5(12)
_cod_database_code 7122146
_shelx_shelxl_version_number 2018/3
_shelx_space_group_comment
;
The symmetry employed for this shelxl refinement is uniquely defined
by the following loop, which should always be used as a source of
symmetry information in preference to the above space-group names.
They are only intended as comments.
;

loop_
_space_group_symop_operation_xyz
'x, y, z'
'-x, -y, z+1/2'
'-x+1/2, y, z+1/2'
'x+1/2, -y, z'

loop_
_atom_site_label
_atom_site_type_symbol
_atom_site_fract_x
_atom_site_fract_y
_atom_site_fract_z
_atom_site_U_iso_or_equiv
_atom_site_adp_type
_atom_site_occupancy
_atom_site_site_symmetry_order
_atom_site_calc_flag
_atom_site_refinement_flags_posn
_atom_site_refinement_flags_adp
Fe1 Fe 0.33484(7) 0.8537(3) 0.53444(16) 0.0409(6) Uani 1 1 d . .
Fe2 Fe 0.59011(12) 1.0044(3) 0.36272(12) 0.0439(9) Uani 1 1 d . .
Fe3 Fe 0.59010(9) 1.0061(4) 0.70598(12) 0.0413(8) Uani 1 1 d . .
O1 O 0.4066(4) 0.8701(16) 0.4857(5) 0.053(2) Uani 1 1 d . U
O2 O 0.3966(4) 1.0492(13) 0.5250(5) 0.053(2) Uani 1 1 d . U
O3 O 0.4104(4) 0.8032(15) 0.5645(5) 0.053(2) Uani 1 1 d . U
O4 O 0.2676(5) 0.7529(16) 0.4916(5) 0.055(2) Uani 1 1 d . U
O5 O 0.2569(4) 0.9508(15) 0.5477(5) 0.057(3) Uani 1 1 d . U
O6 O 0.2692(5) 0.7092(16) 0.5718(5) 0.056(3) Uani 1 1 d . U
O7 O 0.5185(5) 0.9789(13) 0.4097(5) 0.043(2) Uani 1 1 d . U
O8 O 0.5623(5) 1.1681(14) 0.4410(5) 0.045(2) Uani 1 1 d . U
O9 O 0.5719(5) 0.9071(15) 0.4525(5) 0.044(2) Uani 1 1 d . U
O10 O 0.6049(5) 0.8848(13) 0.2723(5) 0.043(2) Uani 1 1 d . U
O11 O 0.6209(5) 1.1446(13) 0.2853(4) 0.041(2) Uani 1 1 d . U
O12 O 0.6618(5) 0.9630(13) 0.3173(5) 0.042(2) Uani 1 1 d . U
O13 O 0.5736(5) 0.9025(17) 0.6152(5) 0.050(2) Uani 1 1 d . U
O14 O 0.5625(5) 1.1536(17) 0.6285(6) 0.053(3) Uani 1 1 d . U
O15 O 0.5181(5) 0.9970(17) 0.6604(5) 0.050(2) Uani 1 1 d . U
O16 O 0.6606(4) 0.9398(16) 0.7524(5) 0.045(2) Uani 1 1 d . U
O17 O 0.6220(4) 1.1317(16) 0.7889(5) 0.046(2) Uani 1 1 d . U
O18 O 0.6052(5) 0.8769(17) 0.7922(5) 0.052(2) Uani 1 1 d . U
N1 N 0.3710(6) 0.830(2) 0.4858(6) 0.053(3) Uani 1 1 d . U
N2 N 0.3065(6) 0.746(2) 0.4905(6) 0.050(3) Uani 1 1 d . U
N3 N 0.3591(4) 1.0353(15) 0.5310(8) 0.050(2) Uani 1 1 d . U
N4 N 0.2927(4) 0.9795(16) 0.5431(7) 0.055(3) Uani 1 1 d . U
N5 N 0.3725(5) 0.7807(19) 0.5692(6) 0.051(3) Uani 1 1 d . U
N6 N 0.3063(6) 0.759(2) 0.5769(7) 0.053(3) Uani 1 1 d . U
N8 N 0.5395(6) 0.9686(16) 0.3687(6) 0.045(2) Uani 1 1 d . U
N9 N 0.5796(6) 0.8918(16) 0.3092(6) 0.040(2) Uani 1 1 d . U
N10 N 0.5805(6) 1.1684(18) 0.4007(6) 0.044(3) Uani 1 1 d . U
N11 N 0.6049(6) 1.1516(15) 0.3225(6) 0.041(2) Uani 1 1 d . U
N12 N 0.5975(6) 0.9070(18) 0.4172(6) 0.043(2) Uani 1 1 d . U
N13 N 0.6409(6) 0.9483(17) 0.3588(6) 0.042(2) Uani 1 1 d . U
N15 N 0.5984(6) 0.904(2) 0.6502(6) 0.046(3) Uani 1 1 d . U
N16 N 0.6412(5) 0.9352(19) 0.7152(6) 0.043(2) Uani 1 1 d . U
N17 N 0.5820(6) 1.170(2) 0.6695(7) 0.049(3) Uani 1 1 d . U
N18 N 0.6035(6) 1.1652(19) 0.7442(7) 0.046(3) Uani 1 1 d . U
N19 N 0.5369(5) 0.9560(19) 0.6971(7) 0.046(3) Uani 1 1 d . U
N20 N 0.5806(6) 0.902(2) 0.7599(7) 0.049(3) Uani 1 1 d . U
C4 C 0.5377(2) 1.0402(12) 0.5334(6) 0.049(2) Uani 1 1 d G U
H4 H 0.563503 1.067045 0.533510 0.058 Uiso 1 1 calc R U
C3 C 0.5196(4) 1.0123(15) 0.4928(5) 0.046(2) Uani 1 1 d G U
C2 C 0.4818(4) 0.9729(15) 0.4926(5) 0.047(3) Uani 1 1 d G U
H2 H 0.469416 0.953893 0.464869 0.056 Uiso 1 1 calc R U
C1 C 0.4623(2) 0.9615(12) 0.5331(6) 0.049(2) Uani 1 1 d G U
C6 C 0.4804(4) 0.9893(16) 0.5737(5) 0.051(3) Uani 1 1 d G U
H6 H 0.467051 0.981485 0.601333 0.061 Uiso 1 1 calc R U
C5 C 0.5182(4) 1.0287(16) 0.5738(5) 0.050(2) Uani 1 1 d G U
C7 C 0.3627(7) 0.732(3) 0.4515(7) 0.055(3) Uani 1 1 d D U
C8 C 0.3889(7) 0.686(2) 0.4146(7) 0.062(3) Uani 1 1 d D U
H8A H 0.413093 0.653644 0.427705 0.075 Uiso 1 1 calc R U
H8B H 0.393949 0.767676 0.394064 0.075 Uiso 1 1 calc R U
C9 C 0.3710(6) 0.563(2) 0.3886(9) 0.066(3) Uani 1 1 d D U
H9A H 0.373966 0.586443 0.356186 0.079 Uiso 1 1 calc R U
H9B H 0.386491 0.476583 0.394449 0.079 Uiso 1 1 calc R U
C10 C 0.3326(6) 0.522(2) 0.3952(8) 0.065(3) Uani 1 1 d D U
H10A H 0.332856 0.434089 0.413965 0.078 Uiso 1 1 calc R U
H10B H 0.322743 0.493787 0.365234 0.078 Uiso 1 1 calc R U
C11 C 0.3042(7) 0.622(2) 0.4156(7) 0.058(3) Uani 1 1 d D U
H11A H 0.295426 0.692751 0.392861 0.070 Uiso 1 1 calc R U
H11B H 0.282140 0.566750 0.426459 0.070 Uiso 1 1 calc R U
C12 C 0.3225(8) 0.699(3) 0.4543(8) 0.054(3) Uani 1 1 d D U
C13 C 0.3384(5) 1.1515(17) 0.5358(12) 0.054(2) Uani 1 1 d D U
C14 C 0.3542(5) 1.3002(15) 0.5326(12) 0.058(3) Uani 1 1 d D U
H14A H 0.373901 1.312593 0.555857 0.070 Uiso 1 1 calc R U
H14B H 0.366029 1.313253 0.502652 0.070 Uiso 1 1 calc R U
C15 C 0.3250(5) 1.4102(18) 0.5389(10) 0.061(3) Uani 1 1 d D U
H15A H 0.334527 1.477189 0.562334 0.073 Uiso 1 1 calc R U
H15B H 0.323800 1.465938 0.510478 0.073 Uiso 1 1 calc R U
C16 C 0.2862(5) 1.376(2) 0.5512(8) 0.063(3) Uani 1 1 d D U
H16A H 0.269901 1.455637 0.540825 0.075 Uiso 1 1 calc R U
H16B H 0.284545 1.372379 0.584544 0.075 Uiso 1 1 calc R U
C17 C 0.2709(5) 1.2381(16) 0.5329(11) 0.058(3) Uani 1 1 d D U
H17A H 0.263958 1.251702 0.500848 0.069 Uiso 1 1 calc R U
H17B H 0.247938 1.211429 0.549769 0.069 Uiso 1 1 calc R U
C18 C 0.2993(5) 1.1180(17) 0.5366(11) 0.055(2) Uani 1 1 d D U
C19 C 0.3611(7) 0.721(2) 0.6099(7) 0.052(3) Uani 1 1 d D U
C20 C 0.3888(6) 0.673(2) 0.6446(6) 0.056(3) Uani 1 1 d D U
H20A H 0.404176 0.756058 0.654352 0.067 Uiso 1 1 calc R U
H20B H 0.405835 0.599945 0.631275 0.067 Uiso 1 1 calc R U
C21 C 0.3692(6) 0.609(2) 0.6846(7) 0.059(3) Uani 1 1 d D U
H21A H 0.377824 0.507905 0.686563 0.070 Uiso 1 1 calc R U
H21B H 0.379721 0.659091 0.711371 0.070 Uiso 1 1 calc R U
C22 C 0.3290(6) 0.606(3) 0.6911(7) 0.060(3) Uani 1 1 d D U
H22A H 0.322014 0.687677 0.710845 0.072 Uiso 1 1 calc R U
H22B H 0.322651 0.516023 0.707510 0.072 Uiso 1 1 calc R U
C23 C 0.3052(7) 0.613(2) 0.6492(6) 0.055(3) Uani 1 1 d D U
H23A H 0.280315 0.654167 0.656982 0.066 Uiso 1 1 calc R U
H23B H 0.300990 0.513786 0.637740 0.066 Uiso 1 1 calc R U
C24 C 0.3229(7) 0.703(3) 0.6123(7) 0.052(3) Uani 1 1 d D U
C25 C 0.2074(3) 0.7512(15) 0.5370(7) 0.065(3) Uani 1 1 d G U
C29 C 0.1820(4) 0.8489(13) 0.5187(6) 0.073(3) Uani 1 1 d G U
H29 H 0.190752 0.937120 0.506209 0.088 Uiso 1 1 calc R U
C28 C 0.1437(3) 0.8177(15) 0.5186(7) 0.078(4) Uani 1 1 d G U
H28 H 0.126381 0.884461 0.506113 0.094 Uiso 1 1 calc R U
C27 C 0.1309(3) 0.6886(16) 0.5369(7) 0.079(4) Uani 1 1 d G U
H27 H 0.104786 0.667270 0.536854 0.095 Uiso 1 1 calc R U
N7 N 0.1563(4) 0.5909(13) 0.5552(6) 0.079(3) Uani 1 1 d G U
C26 C 0.1946(4) 0.6222(14) 0.5553(6) 0.072(3) Uani 1 1 d G U
H26 H 0.211933 0.555394 0.567787 0.087 Uiso 1 1 calc R U
C30 C 0.5212(6) 0.882(2) 0.3397(8) 0.046(3) Uani 1 1 d D U
C31 C 0.4835(6) 0.814(2) 0.3461(7) 0.052(3) Uani 1 1 d D U
H31A H 0.463512 0.886907 0.341590 0.063 Uiso 1 1 calc R U
H31B H 0.481279 0.775994 0.377221 0.063 Uiso 1 1 calc R U
C32 C 0.4783(8) 0.691(2) 0.3124(6) 0.056(3) Uani 1 1 d D U
H32A H 0.494291 0.608179 0.320959 0.067 Uiso 1 1 calc R U
H32B H 0.451747 0.659274 0.312100 0.067 Uiso 1 1 calc R U
C33 C 0.4894(6) 0.746(2) 0.2667(7) 0.054(3) Uani 1 1 d D U
H33A H 0.475414 0.836166 0.260010 0.065 Uiso 1 1 calc R U
H33B H 0.482908 0.674085 0.243463 0.065 Uiso 1 1 calc R U
C34 C 0.5310(6) 0.776(2) 0.2654(7) 0.049(3) Uani 1 1 d D U
H34A H 0.544384 0.682740 0.263405 0.059 Uiso 1 1 calc R U
H34B H 0.536613 0.830483 0.237414 0.059 Uiso 1 1 calc R U
C35 C 0.5467(7) 0.8589(18) 0.3047(7) 0.043(2) Uani 1 1 d D U
C36 C 0.5871(7) 1.2868(18) 0.3846(7) 0.046(3) Uani 1 1 d D U
C37 C 0.5780(8) 1.4292(17) 0.4041(7) 0.050(3) Uani 1 1 d D U
H37A H 0.595396 1.447368 0.429578 0.060 Uiso 1 1 calc R U
H37B H 0.552213 1.425434 0.416506 0.060 Uiso 1 1 calc R U
C38 C 0.5805(7) 1.5551(19) 0.3718(7) 0.052(3) Uani 1 1 d D U
H38A H 0.559674 1.550884 0.349629 0.062 Uiso 1 1 calc R U
H38B H 0.578655 1.647296 0.388519 0.062 Uiso 1 1 calc R U
C39 C 0.6178(6) 1.5450(17) 0.3481(7) 0.049(3) Uani 1 1 d D U
H39A H 0.622464 1.635541 0.331338 0.059 Uiso 1 1 calc R U
H39B H 0.637987 1.533522 0.370758 0.059 Uiso 1 1 calc R U
C40 C 0.6189(7) 1.4223(16) 0.3164(6) 0.047(3) Uani 1 1 d D U
H40A H 0.645098 1.401351 0.307319 0.056 Uiso 1 1 calc R U
H40B H 0.604051 1.444444 0.288942 0.056 Uiso 1 1 calc R U
C41 C 0.6023(7) 1.2965(18) 0.3406(7) 0.043(2) Uani 1 1 d D U
C42 C 0.6299(7) 0.860(2) 0.4289(7) 0.044(3) Uani 1 1 d D U
C43 C 0.6433(6) 0.778(2) 0.4690(7) 0.050(3) Uani 1 1 d D U
H43A H 0.622143 0.718288 0.480189 0.060 Uiso 1 1 calc R U
H43B H 0.649453 0.848342 0.493051 0.060 Uiso 1 1 calc R U
C44 C 0.6770(5) 0.681(2) 0.4625(7) 0.056(3) Uani 1 1 d D U
H44A H 0.687640 0.654948 0.492262 0.067 Uiso 1 1 calc R U
H44B H 0.668869 0.590359 0.447482 0.067 Uiso 1 1 calc R U
C45 C 0.7068(6) 0.752(2) 0.4343(6) 0.053(3) Uani 1 1 d D U
H45A H 0.727779 0.682855 0.430757 0.064 Uiso 1 1 calc R U
H45B H 0.716697 0.834998 0.451809 0.064 Uiso 1 1 calc R U
C46 C 0.6966(6) 0.807(2) 0.3880(6) 0.048(3) Uani 1 1 d D U
H46A H 0.712492 0.890129 0.379662 0.058 Uiso 1 1 calc R U
H46B H 0.700021 0.729883 0.365191 0.058 Uiso 1 1 calc R U
C47 C 0.6564(6) 0.850(2) 0.3907(7) 0.044(2) Uani 1 1 d D U
C48 C 0.6618(4) 0.9732(15) 0.2331(4) 0.051(3) Uani 1 1 d G U
C52 C 0.7002(4) 1.0009(15) 0.2353(4) 0.055(3) Uani 1 1 d G U
H52 H 0.711782 1.019715 0.263571 0.066 Uiso 1 1 calc R U
C51 C 0.7217(4) 1.0009(15) 0.1961(5) 0.058(3) Uani 1 1 d G U
H51 H 0.747902 1.019802 0.197561 0.069 Uiso 1 1 calc R U
C50 C 0.7047(4) 0.9733(15) 0.1547(4) 0.061(3) Uani 1 1 d G U
H50 H 0.719404 0.973351 0.127884 0.073 Uiso 1 1 calc R U
N14 N 0.6664(5) 0.9457(15) 0.1525(4) 0.066(3) Uani 1 1 d G U
C49 C 0.6449(4) 0.9456(16) 0.1917(5) 0.061(3) Uani 1 1 d G U
H49 H 0.618664 0.926724 0.190226 0.074 Uiso 1 1 calc R U
C53 C 0.6324(7) 0.850(2) 0.6446(6) 0.045(2) Uani 1 1 d D U
C54 C 0.6423(5) 0.789(3) 0.5992(6) 0.048(3) Uani 1 1 d D U
H54A H 0.629401 0.695599 0.594465 0.058 Uiso 1 1 calc R U
H54B H 0.634626 0.856180 0.575027 0.058 Uiso 1 1 calc R U
C55 C 0.6841(5) 0.768(2) 0.5986(6) 0.051(3) Uani 1 1 d D U
H55A H 0.696325 0.863346 0.595200 0.061 Uiso 1 1 calc R U
H55B H 0.690854 0.709109 0.571984 0.061 Uiso 1 1 calc R U
C56 C 0.6990(6) 0.696(2) 0.6402(6) 0.051(3) Uani 1 1 d D U
H56A H 0.726281 0.678021 0.636793 0.061 Uiso 1 1 calc R U
H56B H 0.686194 0.602705 0.644796 0.061 Uiso 1 1 calc R U
C57 C 0.6921(6) 0.794(2) 0.6807(7) 0.048(3) Uani 1 1 d D U
H57A H 0.692854 0.733660 0.708262 0.058 Uiso 1 1 calc R U
H57B H 0.713297 0.863094 0.682703 0.058 Uiso 1 1 calc R U
C58 C 0.6562(6) 0.878(2) 0.6811(7) 0.045(3) Uani 1 1 d D U
C59 C 0.5869(7) 1.304(2) 0.6852(8) 0.047(3) Uani 1 1 d D U
C60 C 0.5797(7) 1.4420(19) 0.6604(7) 0.050(3) Uani 1 1 d D U
H60A H 0.554442 1.439790 0.646309 0.060 Uiso 1 1 calc R U
H60B H 0.598697 1.455874 0.636441 0.060 Uiso 1 1 calc R U
C61 C 0.5819(6) 1.563(2) 0.6944(8) 0.052(3) Uani 1 1 d D U
H61A H 0.558629 1.562650 0.712654 0.063 Uiso 1 1 calc R U
H61B H 0.583043 1.655550 0.677957 0.063 Uiso 1 1 calc R U
C62 C 0.6152(6) 1.554(2) 0.7258(7) 0.051(3) Uani 1 1 d D U
H62A H 0.615018 1.639291 0.745785 0.061 Uiso 1 1 calc R U
H62B H 0.638568 1.557877 0.707581 0.061 Uiso 1 1 calc R U
C63 C 0.6163(7) 1.4188(18) 0.7549(7) 0.048(3) Uani 1 1 d D U
H63A H 0.642287 1.404948 0.765966 0.058 Uiso 1 1 calc R U
H63B H 0.599952 1.434319 0.781489 0.058 Uiso 1 1 calc R U
C64 C 0.6040(6) 1.284(2) 0.7316(8) 0.046(3) Uani 1 1 d D U
C65 C 0.5229(6) 0.865(2) 0.7290(8) 0.051(3) Uani 1 1 d D U
C66 C 0.4831(6) 0.819(2) 0.7269(8) 0.055(3) Uani 1 1 d D U
H66A H 0.477244 0.782153 0.696330 0.066 Uiso 1 1 calc R U
H66B H 0.466440 0.901447 0.733348 0.066 Uiso 1 1 calc R U
C67 C 0.4767(8) 0.702(2) 0.7609(7) 0.060(3) Uani 1 1 d D U
H67A H 0.487060 0.611060 0.748768 0.072 Uiso 1 1 calc R U
H67B H 0.449262 0.688988 0.764584 0.072 Uiso 1 1 calc R U
C68 C 0.4937(6) 0.728(3) 0.8068(7) 0.057(3) Uani 1 1 d D U
H68A H 0.480320 0.810363 0.820789 0.069 Uiso 1 1 calc R U
H68B H 0.488528 0.642112 0.825663 0.069 Uiso 1 1 calc R U
C69 C 0.5351(6) 0.758(2) 0.8090(7) 0.053(3) Uani 1 1 d D U
H69A H 0.540872 0.815257 0.836399 0.064 Uiso 1 1 calc R U
H69B H 0.549236 0.666582 0.810551 0.064 Uiso 1 1 calc R U
C70 C 0.5464(7) 0.841(2) 0.7678(7) 0.050(3) Uani 1 1 d D U
C71 C 0.6609(4) 0.9898(16) 0.8370(4) 0.050(3) Uani 1 1 d G U
C75 C 0.6484(3) 0.9188(16) 0.8755(5) 0.056(3) Uani 1 1 d G U
H75 H 0.624012 0.877246 0.876123 0.067 Uiso 1 1 calc R U
C74 C 0.6717(4) 0.9085(16) 0.9131(4) 0.059(3) Uani 1 1 d G U
H74 H 0.663117 0.859989 0.939408 0.071 Uiso 1 1 calc R U
C73 C 0.7074(4) 0.9693(16) 0.9122(4) 0.059(3) Uani 1 1 d G U
H73 H 0.723278 0.962250 0.937900 0.070 Uiso 1 1 calc R U
N21 N 0.7199(3) 1.0403(14) 0.8737(5) 0.055(3) Uani 1 1 d G U
C72 C 0.6967(4) 1.0505(14) 0.8361(4) 0.051(3) Uani 1 1 d G U
H72 H 0.705229 1.099028 0.809820 0.061 Uiso 1 1 calc R U
B1 B 0.4183(6) 0.920(2) 0.5362(12) 0.050(2) Uani 1 1 d . U
B2 B 0.2520(6) 0.791(2) 0.5297(11) 0.056(2) Uani 1 1 d . U
B3 B 0.5434(8) 1.023(2) 0.4500(9) 0.044(2) Uani 1 1 d . U
B4 B 0.6370(9) 0.988(2) 0.2807(8) 0.045(2) Uani 1 1 d . U
B5 B 0.5437(9) 1.019(3) 0.6236(10) 0.052(2) Uani 1 1 d . U
B6 B 0.6359(8) 0.986(3) 0.7942(9) 0.047(2) Uani 1 1 d . U

loop_
_atom_site_aniso_label
_atom_site_aniso_U_11
_atom_site_aniso_U_22
_atom_site_aniso_U_33
_atom_site_aniso_U_23
_atom_site_aniso_U_13
_atom_site_aniso_U_12
Fe1 0.0448(13) 0.0339(13) 0.0440(14) 0.0112(18) -0.001(2) 0.0026(10)
Fe2 0.073(2) 0.0203(13) 0.039(2) -0.0031(14) -0.0082(19) -0.0040(15)
Fe3 0.0273(13) 0.055(2) 0.041(2) -0.0109(16) 0.0005(16) 0.0001(15)
O1 0.063(5) 0.051(5) 0.045(5) -0.006(4) 0.002(5) 0.006(4)
O2 0.062(4) 0.039(4) 0.057(6) 0.004(4) -0.006(5) 0.000(4)
O3 0.067(5) 0.044(5) 0.048(5) 0.010(4) -0.009(5) 0.007(4)
O4 0.067(5) 0.050(5) 0.047(5) 0.007(5) -0.006(5) -0.006(5)
O5 0.063(5) 0.043(5) 0.066(6) 0.009(4) -0.001(5) 0.010(4)
O6 0.066(5) 0.055(5) 0.047(5) 0.017(5) 0.002(5) -0.005(5)
O7 0.068(5) 0.022(4) 0.041(5) 0.000(4) -0.002(4) 0.003(4)
O8 0.068(5) 0.023(4) 0.042(5) -0.002(4) -0.001(4) 0.003(4)
O9 0.065(5) 0.030(4) 0.038(5) 0.005(4) 0.002(4) 0.002(4)
O10 0.078(5) 0.019(4) 0.033(5) 0.000(4) -0.008(4) -0.001(4)
O11 0.078(6) 0.017(4) 0.028(4) -0.003(4) -0.007(4) -0.002(4)
O12 0.072(5) 0.020(4) 0.034(4) 0.001(4) -0.002(4) -0.001(4)
O13 0.053(5) 0.055(5) 0.043(5) -0.008(5) 0.000(4) -0.003(5)
O14 0.059(5) 0.053(5) 0.047(5) -0.007(5) 0.001(5) -0.001(4)
O15 0.050(5) 0.055(5) 0.045(5) -0.016(4) -0.003(4) -0.004(5)
O16 0.049(5) 0.046(5) 0.039(5) -0.010(4) 0.000(4) 0.003(4)
O17 0.055(5) 0.044(5) 0.038(5) -0.009(4) 0.003(4) 0.000(4)
O18 0.056(5) 0.053(5) 0.047(5) -0.007(5) 0.004(4) -0.005(5)
N1 0.065(5) 0.049(5) 0.045(5) -0.009(5) -0.001(5) 0.005(5)
N2 0.066(5) 0.044(5) 0.040(5) 0.004(5) -0.003(5) -0.003(5)
N3 0.057(4) 0.036(4) 0.058(6) 0.003(5) -0.013(6) 0.001(4)
N4 0.061(5) 0.036(4) 0.069(6) 0.002(5) -0.003(5) 0.007(4)
N5 0.068(5) 0.042(5) 0.044(5) 0.020(5) -0.008(5) 0.008(5)
N6 0.066(5) 0.052(6) 0.040(5) 0.016(5) 0.002(5) 0.003(5)
N8 0.074(6) 0.022(5) 0.039(5) -0.001(4) -0.005(5) 0.007(4)
N9 0.074(5) 0.014(4) 0.031(5) 0.002(4) -0.010(4) 0.002(4)
N10 0.066(6) 0.025(4) 0.041(5) 0.001(4) -0.003(5) 0.002(4)
N11 0.077(6) 0.016(4) 0.031(5) -0.005(4) -0.010(5) -0.002(4)
N12 0.063(5) 0.029(5) 0.037(5) 0.000(5) -0.002(4) 0.000(5)
N13 0.068(6) 0.025(5) 0.032(5) -0.002(4) -0.005(4) -0.005(4)
N15 0.049(5) 0.052(5) 0.037(5) -0.004(5) 0.003(4) -0.005(5)
N16 0.044(5) 0.046(5) 0.038(5) -0.008(5) -0.001(4) 0.000(5)
N17 0.052(6) 0.047(5) 0.049(5) -0.006(5) 0.002(5) -0.001(5)
N18 0.048(5) 0.044(5) 0.045(5) -0.008(5) 0.005(5) 0.002(5)
N19 0.049(5) 0.043(5) 0.046(5) -0.017(5) -0.002(4) -0.005(5)
N20 0.053(5) 0.049(5) 0.045(5) -0.009(5) 0.005(4) -0.002(5)
C4 0.062(5) 0.041(5) 0.043(5) 0.001(6) -0.001(5) 0.001(5)
C3 0.063(5) 0.035(5) 0.041(4) 0.003(5) -0.001(5) 0.007(4)
C2 0.062(5) 0.036(5) 0.042(5) 0.003(5) -0.002(5) 0.009(5)
C1 0.062(4) 0.043(5) 0.042(4) -0.002(5) -0.003(5) 0.008(4)
C6 0.062(5) 0.049(6) 0.043(5) -0.002(6) -0.002(5) 0.008(5)
C5 0.060(5) 0.048(5) 0.042(4) -0.003(5) -0.001(5) 0.003(4)
C7 0.072(5) 0.048(5) 0.047(5) -0.008(5) 0.000(5) 0.006(5)
C8 0.082(7) 0.053(6) 0.052(6) -0.010(6) 0.002(6) 0.011(6)
C9 0.090(7) 0.053(7) 0.055(7) -0.014(6) -0.001(6) 0.015(6)
C10 0.091(7) 0.049(7) 0.055(7) -0.013(6) -0.004(6) 0.011(6)
C11 0.082(7) 0.044(6) 0.048(6) -0.008(6) -0.006(6) 0.005(6)
C12 0.073(5) 0.046(5) 0.043(5) -0.004(5) -0.004(5) 0.003(5)
C13 0.059(5) 0.041(4) 0.061(5) 0.007(5) -0.009(6) 0.002(4)
C14 0.070(6) 0.040(5) 0.065(6) 0.006(6) -0.007(7) 0.000(5)
C15 0.077(6) 0.037(5) 0.068(7) 0.002(6) -0.005(7) 0.002(5)
C16 0.078(6) 0.037(6) 0.073(7) 0.001(6) -0.002(7) 0.006(5)
C17 0.069(6) 0.036(5) 0.069(7) 0.003(6) 0.000(7) 0.003(5)
C18 0.062(5) 0.037(4) 0.066(6) 0.006(5) -0.006(6) 0.004(4)
C19 0.076(5) 0.041(5) 0.040(5) 0.019(5) -0.004(5) 0.006(5)
C20 0.086(7) 0.041(6) 0.040(6) 0.021(5) -0.006(6) 0.002(6)
C21 0.094(7) 0.042(6) 0.040(6) 0.022(6) -0.003(6) 0.001(6)
C22 0.093(7) 0.044(6) 0.042(6) 0.018(6) 0.002(6) -0.001(6)
C23 0.084(7) 0.044(6) 0.037(6) 0.015(5) 0.008(6) -0.001(6)
C24 0.074(5) 0.045(5) 0.037(5) 0.017(5) 0.002(5) 0.003(5)
C25 0.068(5) 0.052(5) 0.076(6) 0.014(5) -0.004(5) 0.000(4)
C29 0.071(6) 0.059(6) 0.091(8) 0.017(6) -0.005(6) 0.002(6)
C28 0.073(7) 0.062(7) 0.099(8) 0.018(7) -0.006(7) 0.000(6)
C27 0.075(7) 0.063(7) 0.100(8) 0.018(7) -0.005(7) -0.004(6)
N7 0.079(7) 0.060(7) 0.098(8) 0.014(7) -0.001(7) -0.004(6)
C26 0.075(6) 0.054(6) 0.087(7) 0.013(6) -0.002(6) -0.003(6)
C30 0.074(6) 0.021(5) 0.044(5) -0.001(4) -0.011(5) 0.002(4)
C31 0.076(7) 0.029(5) 0.053(6) -0.001(5) -0.012(6) 0.000(5)
C32 0.081(7) 0.028(6) 0.058(7) 0.000(5) -0.017(6) -0.004(6)
C33 0.085(7) 0.026(6) 0.052(6) -0.004(5) -0.017(6) -0.001(6)
C34 0.083(7) 0.021(5) 0.043(6) -0.003(5) -0.017(6) 0.002(5)
C35 0.075(5) 0.017(4) 0.038(5) 0.001(4) -0.014(5) 0.001(4)
C36 0.075(6) 0.022(4) 0.042(5) -0.004(4) -0.008(5) -0.004(5)
C37 0.083(7) 0.021(5) 0.047(6) -0.005(5) -0.007(6) -0.005(5)
C38 0.089(7) 0.018(5) 0.049(6) -0.007(5) -0.011(6) -0.007(6)
C39 0.089(7) 0.011(5) 0.047(6) -0.005(5) -0.014(6) -0.008(5)
C40 0.084(7) 0.016(5) 0.040(6) -0.002(5) -0.014(6) -0.005(5)
C41 0.077(6) 0.017(4) 0.036(5) -0.005(4) -0.011(5) -0.004(4)
C42 0.064(5) 0.032(5) 0.037(5) 0.000(4) -0.006(4) -0.003(4)
C43 0.070(6) 0.040(6) 0.040(6) 0.005(5) -0.006(5) 0.001(5)
C44 0.076(7) 0.046(6) 0.044(6) 0.010(5) -0.007(6) 0.007(6)
C45 0.075(7) 0.044(6) 0.040(6) 0.010(5) -0.007(6) 0.008(6)
C46 0.072(6) 0.037(6) 0.035(6) 0.003(5) -0.009(5) 0.003(5)
C47 0.067(5) 0.033(5) 0.031(5) 0.001(4) -0.008(4) -0.002(5)
C48 0.090(6) 0.024(5) 0.039(5) -0.001(4) -0.001(5) 0.000(5)
C52 0.093(7) 0.032(6) 0.041(6) -0.003(5) 0.004(6) 0.003(6)
C51 0.098(8) 0.034(6) 0.041(6) 0.002(6) 0.006(6) 0.003(6)
C50 0.107(8) 0.034(6) 0.041(6) 0.002(6) 0.005(6) 0.003(6)
N14 0.113(8) 0.039(6) 0.045(6) -0.001(5) 0.001(6) -0.001(6)
C49 0.103(7) 0.037(6) 0.044(6) -0.004(5) -0.002(6) -0.003(6)
C53 0.051(5) 0.048(5) 0.035(5) -0.002(5) 0.004(4) -0.004(5)
C54 0.061(6) 0.049(6) 0.034(6) -0.001(5) 0.006(5) -0.005(5)
C55 0.065(6) 0.049(6) 0.037(6) -0.006(5) 0.007(5) -0.002(6)
C56 0.063(6) 0.052(6) 0.038(6) -0.010(5) 0.005(5) 0.002(6)
C57 0.055(6) 0.051(6) 0.038(6) -0.008(5) 0.004(5) 0.000(5)
C58 0.049(5) 0.049(5) 0.036(5) -0.005(5) 0.003(4) -0.001(5)
C59 0.048(5) 0.041(5) 0.051(5) -0.007(5) 0.005(5) -0.001(5)
C60 0.052(6) 0.040(6) 0.058(7) -0.008(5) 0.004(6) -0.002(5)
C61 0.056(6) 0.039(6) 0.062(7) -0.011(6) 0.007(6) 0.001(6)
C62 0.054(6) 0.037(6) 0.063(7) -0.012(6) 0.009(6) 0.000(6)
C63 0.048(6) 0.039(6) 0.057(6) -0.013(5) 0.010(5) -0.001(5)
C64 0.047(5) 0.039(5) 0.050(5) -0.012(5) 0.006(5) 0.000(5)
C65 0.057(5) 0.046(5) 0.052(5) -0.016(5) 0.008(5) -0.003(5)
C66 0.060(6) 0.047(6) 0.059(7) -0.017(6) 0.012(6) -0.004(6)
C67 0.067(7) 0.051(7) 0.063(7) -0.014(6) 0.017(6) -0.006(6)
C68 0.068(7) 0.044(6) 0.060(7) -0.013(6) 0.017(6) -0.001(6)
C69 0.064(6) 0.042(6) 0.053(6) -0.008(5) 0.014(6) 0.001(6)
C70 0.057(5) 0.045(5) 0.049(5) -0.009(5) 0.011(5) 0.000(5)
C71 0.061(5) 0.049(5) 0.039(5) -0.014(5) 0.006(4) 0.005(5)
C75 0.071(6) 0.056(6) 0.041(6) -0.013(5) 0.007(5) 0.002(6)
C74 0.078(7) 0.057(7) 0.043(6) -0.015(6) 0.005(6) 0.008(6)
C73 0.076(7) 0.057(7) 0.043(6) -0.017(6) 0.004(6) 0.009(6)
N21 0.072(6) 0.051(6) 0.042(6) -0.018(5) 0.003(5) 0.006(6)
C72 0.067(6) 0.045(6) 0.041(6) -0.016(5) 0.003(5) 0.004(5)
B1 0.063(4) 0.042(4) 0.046(4) 0.003(4) -0.004(4) 0.006(4)
B2 0.065(4) 0.047(4) 0.057(5) 0.012(4) -0.003(4) 0.001(4)
B3 0.066(5) 0.026(4) 0.041(4) 0.002(4) 0.001(4) 0.004(4)
B4 0.079(5) 0.021(4) 0.034(4) -0.002(4) -0.005(4) -0.001(4)
B5 0.056(4) 0.053(5) 0.046(4) -0.008(4) -0.001(4) -0.001(4)
B6 0.055(4) 0.046(4) 0.040(4) -0.009(4) 0.005(4) 0.001(4)

loop_
_atom_type_symbol
_atom_type_description
_atom_type_scat_dispersion_real
_atom_type_scat_dispersion_imag
_atom_type_scat_source
C C 0.0181 0.0091 'International Tables Vol C Tables 4.2.6.8 and 6.1.1.4'
H H 0.0000 0.0000 'International Tables Vol C Tables 4.2.6.8 and 6.1.1.4'
B B 0.0090 0.0039 'International Tables Vol C Tables 4.2.6.8 and 6.1.1.4'
Fe Fe -1.1336 3.1974 'International Tables Vol C Tables 4.2.6.8 and 6.1.1.4'
N N 0.0311 0.0180 'International Tables Vol C Tables 4.2.6.8 and 6.1.1.4'
O O 0.0492 0.0322 'International Tables Vol C Tables 4.2.6.8 and 6.1.1.4'

loop_
_exptl_crystal_face_index_h
_exptl_crystal_face_index_k
_exptl_crystal_face_index_l
_exptl_crystal_face_perp_dist
1 5 9 0.2573
23 0 3 0.0970
14 -3 12 0.1991
-23 0 0 0.0968
14 3 13 0.2516
-19 1 -10 0.1598
-1 1 19 0.2970
23 0 0 0.0951
22 2 3 0.1197
-20 -3 -4 0.2137
11 -5 -8 0.2879
22 -2 -3 0.1538
22 1 -6 0.1083
21 0 -8 0.1366
19 -2 -9 0.1806
-20 -1 9 0.1573
-15 2 13 0.2420
8 5 5 0.2271
17 2 -12 0.1558
0 -3 17 0.2396
0 -5 11 0.2619
-1 -6 -2 0.2910
13 -2 -15 0.2485
19 -2 10 0.1673
-17 -2 11 0.1814
-11 -5 9 0.2302
-16 -2 -13 0.2483
15 -4 3 0.2564
1 6 -6 0.1809
-23 1 -3 0.0904
-22 0 6 0.1246
19 -1 11 0.1839
-11 -3 14 0.2145
-1 2 -18 0.1962

loop_
_geom_angle_atom_site_label_1
_geom_angle_atom_site_label_2
_geom_angle_atom_site_label_3
_geom_angle
N5 Fe1 N6 80.9(9)
N5 Fe1 N3 91.5(8)
N6 Fe1 N3 135.4(10)
N5 Fe1 N4 136.5(9)
N6 Fe1 N4 76.5(8)
N3 Fe1 N4 79.8(7)
N5 Fe1 N2 125.0(8)
N6 Fe1 N2 85.8(6)
N3 Fe1 N2 131.6(9)
N4 Fe1 N2 89.9(8)
N5 Fe1 N1 83.8(8)
N6 Fe1 N1 144.8(9)
N3 Fe1 N1 76.2(8)
N4 Fe1 N1 133.3(8)
N2 Fe1 N1 77.5(9)
N8 Fe2 N12 88.2(8)
N8 Fe2 N13 153.5(7)
N12 Fe2 N13 77.5(8)
N8 Fe2 N11 117.6(8)
N12 Fe2 N11 148.9(8)
N13 Fe2 N11 83.9(8)
N8 Fe2 N10 85.0(8)
N12 Fe2 N10 84.4(8)
N13 Fe2 N10 115.2(8)
N11 Fe2 N10 81.2(7)
N8 Fe2 N9 78.0(8)
N12 Fe2 N9 118.3(7)
N13 Fe2 N9 89.1(8)
N11 Fe2 N9 85.8(7)
N10 Fe2 N9 150.7(8)
N17 Fe3 N20 150.0(9)
N17 Fe3 N18 75.9(8)
N20 Fe3 N18 86.6(8)
N17 Fe3 N15 85.9(8)
N20 Fe3 N15 119.8(8)
N18 Fe3 N15 147.8(8)
N17 Fe3 N16 119.6(9)
N20 Fe3 N16 82.8(8)
N18 Fe3 N16 86.9(8)
N15 Fe3 N16 79.2(8)
N17 Fe3 N19 88.1(9)
N20 Fe3 N19 79.7(9)
N18 Fe3 N19 120.0(8)
N15 Fe3 N19 85.2(8)
N16 Fe3 N19 146.6(8)
N1 O1 B1 109.1(15)
N3 O2 B1 114.4(14)
N5 O3 B1 112.1(14)
B2 O4 N2 117.2(18)
N4 O5 B2 105.3(14)
N6 O6 B2 106.7(15)
N8 O7 B3 112.2(18)
N10 O8 B3 111.5(15)
N12 O9 B3 114.4(16)
N9 O10 B4 108.8(15)
N11 O11 B4 107.1(15)
B4 O12 N13 110.3(18)
N15 O13 B5 108.7(17)
N17 O14 B5 114.4(18)
N19 O15 B5 110.0(19)
N16 O16 B6 112.1(17)
B6 O17 N18 115.7(16)
N20 O18 B6 113.4(19)
O1 N1 C7 112.7(17)
O1 N1 Fe1 127.0(13)
C7 N1 Fe1 118.5(16)
C12 N2 O4 118(2)
C12 N2 Fe1 120.5(18)
O4 N2 Fe1 118.7(14)
C13 N3 O2 119.3(14)
C13 N3 Fe1 117.9(12)
O2 N3 Fe1 122.7(10)
O5 N4 C18 112.8(14)
O5 N4 Fe1 130.6(12)
C18 N4 Fe1 115.7(13)
O3 N5 C19 115.8(16)
O3 N5 Fe1 127.4(12)
C19 N5 Fe1 115.4(15)
C24 N6 O6 112.1(18)
C24 N6 Fe1 119.2(18)
O6 N6 Fe1 127.0(14)
C30 N8 O7 109.3(18)
C30 N8 Fe2 121.4(16)
O7 N8 Fe2 125.5(14)
C35 N9 O10 120.8(18)
C35 N9 Fe2 114.2(16)
O10 N9 Fe2 122.4(13)
C36 N10 O8 115.9(18)
C36 N10 Fe2 116.7(16)
O8 N10 Fe2 126.7(13)
O11 N11 C41 113.9(15)
O11 N11 Fe2 130.6(12)
C41 N11 Fe2 114.8(13)
C42 N12 O9 112.8(17)
C42 N12 Fe2 121.8(16)
O9 N12 Fe2 124.0(14)
C47 N13 O12 115.2(17)
C47 N13 Fe2 120.5(14)
O12 N13 Fe2 121.4(12)
C53 N15 O13 119.7(18)
C53 N15 Fe3 115.7(15)
O13 N15 Fe3 123.9(15)
C58 N16 O16 117.8(18)
C58 N16 Fe3 115.1(15)
O16 N16 Fe3 127.1(14)
C59 N17 O14 117.6(18)
C59 N17 Fe3 122.0(16)
O14 N17 Fe3 119.0(14)
C64 N18 O17 117.9(19)
C64 N18 Fe3 123.0(18)
O17 N18 Fe3 117.9(12)
O15 N19 C65 124.0(18)
O15 N19 Fe3 121.7(15)
C65 N19 Fe3 114.0(15)
O18 N20 C70 113(2)
O18 N20 Fe3 125.7(15)
C70 N20 Fe3 121.0(17)
C3 C4 C5 120.0
C3 C4 H4 120.0
C5 C4 H4 120.0
C2 C3 C4 120.0
C2 C3 B3 123.3(16)
C4 C3 B3 116.7(16)
C3 C2 C1 120.0
C3 C2 H2 120.0
C1 C2 H2 120.0
C6 C1 C2 120.0
C6 C1 B1 116.5(17)
C2 C1 B1 123.5(17)
C1 C6 C5 120.0
C1 C6 H6 120.0
C5 C6 H6 120.0
C6 C5 C4 120.0
C6 C5 B5 119.7(15)
C4 C5 B5 118.3(15)
N1 C7 C12 107.5(18)
N1 C7 C8 126(2)
C12 C7 C8 126(2)
C7 C8 C9 109(2)
C7 C8 H8A 109.9
C9 C8 H8A 109.9
C7 C8 H8B 109.9
C9 C8 H8B 109.9
H8A C8 H8B 108.3
C10 C9 C8 122(2)
C10 C9 H9A 106.8
C8 C9 H9A 106.8
C10 C9 H9B 106.8
C8 C9 H9B 106.8
H9A C9 H9B 106.6
C9 C10 C11 122(2)
C9 C10 H10A 106.8
C11 C10 H10A 106.8
C9 C10 H10B 106.8
C11 C10 H10B 106.8
H10A C10 H10B 106.6
C12 C11 C10 108(2)
C12 C11 H11A 110.1
C10 C11 H11A 110.1
C12 C11 H11B 110.1
C10 C11 H11B 110.1
H11A C11 H11B 108.4
N2 C12 C7 113.9(19)
N2 C12 C11 127(2)
C7 C12 C11 119(2)
N3 C13 C18 111.7(14)
N3 C13 C14 122.7(16)
C18 C13 C14 124.8(15)
C15 C14 C13 111.6(15)
C15 C14 H14A 109.3
C13 C14 H14A 109.3
C15 C14 H14B 109.3
C13 C14 H14B 109.3
H14A C14 H14B 108.0
C16 C15 C14 123.1(16)
C16 C15 H15A 106.5
C14 C15 H15A 106.5
C16 C15 H15B 106.5
C14 C15 H15B 106.5
H15A C15 H15B 106.5
C15 C16 C17 116.2(17)
C15 C16 H16A 108.2
C17 C16 H16A 108.2
C15 C16 H16B 108.2
C17 C16 H16B 108.2
H16A C16 H16B 107.4
C16 C17 C18 111.3(17)
C16 C17 H17A 109.4
C18 C17 H17A 109.4
C16 C17 H17B 109.4
C18 C17 H17B 109.4
H17A C17 H17B 108.0
N4 C18 C13 112.9(14)
N4 C18 C17 127.7(16)
C13 C18 C17 119.3(15)
C24 C19 N5 112.3(17)
C24 C19 C20 126(2)
N5 C19 C20 122(2)
C19 C20 C21 111.1(18)
C19 C20 H20A 109.4
C21 C20 H20A 109.4
C19 C20 H20B 109.4
C21 C20 H20B 109.4
H20A C20 H20B 108.0
C22 C21 C20 125.1(18)
C22 C21 H21A 106.1
C20 C21 H21A 106.1
C22 C21 H21B 106.1
C20 C21 H21B 106.1
H21A C21 H21B 106.3
C21 C22 C23 116.6(19)
C21 C22 H22A 108.2
C23 C22 H22A 108.2
C21 C22 H22B 108.2
C23 C22 H22B 108.2
H22A C22 H22B 107.3
C22 C23 C24 112.7(19)
C22 C23 H23A 109.1
C24 C23 H23A 109.1
C22 C23 H23B 109.1
C24 C23 H23B 109.1
H23A C23 H23B 107.8
N6 C24 C19 110.9(18)
N6 C24 C23 128(2)
C19 C24 C23 121(2)
C29 C25 C26 120.0
C29 C25 B2 115.4(12)
C26 C25 B2 124.2(11)
C28 C29 C25 120.0
C28 C29 H29 120.0
C25 C29 H29 120.0
C29 C28 C27 120.0
C29 C28 H28 120.0
C27 C28 H28 120.0
N7 C27 C28 120.0
N7 C27 H27 120.0
C28 C27 H27 120.0
C26 N7 C27 120.0
N7 C26 C25 120.0
N7 C26 H26 120.0
C25 C26 H26 120.0
N8 C30 C35 104.6(18)
N8 C30 C31 127(2)
C35 C30 C31 127.7(19)
C30 C31 C32 109.9(19)
C30 C31 H31A 109.7
C32 C31 H31A 109.7
C30 C31 H31B 109.7
C32 C31 H31B 109.7
H31A C31 H31B 108.2
C33 C32 C31 107.7(17)
C33 C32 H32A 110.2
C31 C32 H32A 110.2
C33 C32 H32B 110.2
C31 C32 H32B 110.2
H32A C32 H32B 108.5
C32 C33 C34 110(2)
C32 C33 H33A 109.6
C34 C33 H33A 109.6
C32 C33 H33B 109.6
C34 C33 H33B 109.6
H33A C33 H33B 108.1
C35 C34 C33 115.9(19)
C35 C34 H34A 108.3
C33 C34 H34A 108.3
C35 C34 H34B 108.3
C33 C34 H34B 108.3
H34A C34 H34B 107.4
N9 C35 C30 120.3(18)
N9 C35 C34 125(2)
C30 C35 C34 115(2)
N10 C36 C41 119.4(18)
N10 C36 C37 128(2)
C41 C36 C37 112.8(18)
C36 C37 C38 115.5(17)
C36 C37 H37A 108.4
C38 C37 H37A 108.4
C36 C37 H37B 108.4
C38 C37 H37B 108.4
H37A C37 H37B 107.5
C39 C38 C37 107.3(18)
C39 C38 H38A 110.3
C37 C38 H38A 110.3
C39 C38 H38B 110.3
C37 C38 H38B 110.3
H38A C38 H38B 108.5
C40 C39 C38 111.7(18)
C40 C39 H39A 109.3
C38 C39 H39A 109.3
C40 C39 H39B 109.3
C38 C39 H39B 109.3
H39A C39 H39B 107.9
C39 C40 C41 106.6(16)
C39 C40 H40A 110.4
C41 C40 H40A 110.4
C39 C40 H40B 110.4
C41 C40 H40B 110.4
H40A C40 H40B 108.6
C36 C41 N11 107.8(15)
C36 C41 C40 130.1(17)
N11 C41 C40 121.5(17)
N12 C42 C47 112.6(17)
N12 C42 C43 133(2)
C47 C42 C43 112.5(19)
C42 C43 C44 117.0(18)
C42 C43 H43A 108.1
C44 C43 H43A 108.1
C42 C43 H43B 108.1
C44 C43 H43B 108.1
H43A C43 H43B 107.3
C45 C44 C43 111.5(18)
C45 C44 H44A 109.3
C43 C44 H44A 109.3
C45 C44 H44B 109.3
C43 C44 H44B 109.3
H44A C44 H44B 108.0
C44 C45 C46 118.8(18)
C44 C45 H45A 107.6
C46 C45 H45A 107.6
C44 C45 H45B 107.6
C46 C45 H45B 107.6
H45A C45 H45B 107.0
C47 C46 C45 106.0(17)
C47 C46 H46A 110.5
C45 C46 H46A 110.5
C47 C46 H46B 110.5
C45 C46 H46B 110.5
H46A C46 H46B 108.7
N13 C47 C42 103.1(17)
N13 C47 C46 120.7(18)
C42 C47 C46 131.9(18)
C52 C48 C49 120.0
C52 C48 B4 117.7(14)
C49 C48 B4 122.1(14)
C51 C52 C48 120.0
C51 C52 H52 120.0
C48 C52 H52 120.0
C52 C51 C50 120.0
C52 C51 H51 120.0
C50 C51 H51 120.0
C51 C50 N14 120.0
C51 C50 H50 120.0
N14 C50 H50 120.0
C49 N14 C50 120.0
N14 C49 C48 120.0
N14 C49 H49 120.0
C48 C49 H49 120.0
N15 C53 C58 112.7(17)
N15 C53 C54 118.2(19)
C58 C53 C54 128(2)
C55 C54 C53 107.1(17)
C55 C54 H54A 110.3
C53 C54 H54A 110.3
C55 C54 H54B 110.3
C53 C54 H54B 110.3
H54A C54 H54B 108.5
C54 C55 C56 113.5(17)
C54 C55 H55A 108.9
C56 C55 H55A 108.9
C54 C55 H55B 108.9
C56 C55 H55B 108.9
H55A C55 H55B 107.7
C55 C56 C57 109.1(17)
C55 C56 H56A 109.9
C57 C56 H56A 109.9
C55 C56 H56B 109.9
C57 C56 H56B 109.9
H56A C56 H56B 108.3
C58 C57 C56 116.9(18)
C58 C57 H57A 108.1
C56 C57 H57A 108.1
C58 C57 H57B 108.1
C56 C57 H57B 108.1
H57A C57 H57B 107.3
N16 C58 C53 116.3(18)
N16 C58 C57 126.0(19)
C53 C58 C57 114.3(18)
N17 C59 C60 127(2)
N17 C59 C64 104.6(17)
C60 C59 C64 128.3(19)
C59 C60 C61 107.3(18)
C59 C60 H60A 110.3
C61 C60 H60A 110.3
C59 C60 H60B 110.3
C61 C60 H60B 110.3
H60A C60 H60B 108.5
C60 C61 C62 114.4(18)
C60 C61 H61A 108.7
C62 C61 H61A 108.7
C60 C61 H61B 108.7
C62 C61 H61B 108.7
H61A C61 H61B 107.6
C61 C62 C63 114.4(19)
C61 C62 H62A 108.6
C63 C62 H62A 108.6
C61 C62 H62B 108.6
C63 C62 H62B 108.6
H62A C62 H62B 107.6
C64 C63 C62 114.8(18)
C64 C63 H63A 108.6
C62 C63 H63A 108.6
C64 C63 H63B 108.6
C62 C63 H63B 108.6
H63A C63 H63B 107.5
N18 C64 C63 131(2)
N18 C64 C59 113.6(18)
C63 C64 C59 115.7(18)
N19 C65 C70 116.0(18)
N19 C65 C66 120(2)
C70 C65 C66 123(2)
C65 C66 C67 109(2)
C65 C66 H66A 109.8
C67 C66 H66A 109.8
C65 C66 H66B 109.8
C67 C66 H66B 109.8
H66A C66 H66B 108.3
C66 C67 C68 116(2)
C66 C67 H67A 108.4
C68 C67 H67A 108.4
C66 C67 H67B 108.4
C68 C67 H67B 108.4
H67A C67 H67B 107.4
C69 C68 C67 117(2)
C69 C68 H68A 107.9
C67 C68 H68A 107.9
C69 C68 H68B 107.9
C67 C68 H68B 107.9
H68A C68 H68B 107.2
C70 C69 C68 109(2)
C70 C69 H69A 109.9
C68 C69 H69A 109.9
C70 C69 H69B 109.9
C68 C69 H69B 109.9
H69A C69 H69B 108.3
N20 C70 C65 108.4(18)
N20 C70 C69 126(2)
C65 C70 C69 125(2)
C75 C71 C72 120.0
C75 C71 B6 118.6(14)
C72 C71 B6 121.2(14)
C74 C75 C71 120.0
C74 C75 H75 120.0
C71 C75 H75 120.0
C75 C74 C73 120.0
C75 C74 H74 120.0
C73 C74 H74 120.0
C74 C73 N21 120.0
C74 C73 H73 120.0
N21 C73 H73 120.0
C72 N21 C73 120.0
N21 C72 C71 120.0
N21 C72 H72 120.0
C71 C72 H72 120.0
O3 B1 O2 132(2)
O3 B1 C1 114.3(17)
O2 B1 C1 107.7(15)
O3 B1 O1 106.2(17)
O2 B1 O1 83.7(17)
C1 B1 O1 105(2)
O4 B2 O5 120.0(19)
O4 B2 O6 112.7(17)
O5 B2 O6 98.0(19)
O4 B2 C25 118(2)
O5 B2 C25 105.9(17)
O6 B2 C25 99.2(17)
O9 B3 O8 110(2)
O9 B3 C3 106.7(17)
O8 B3 C3 116.7(18)
O9 B3 O7 103.6(16)
O8 B3 O7 110.7(17)
C3 B3 O7 108(2)
O12 B4 O10 119.5(18)
O12 B4 O11 108.2(16)
O10 B4 O11 109(2)
O12 B4 C48 108(2)
O10 B4 C48 102.0(15)
O11 B4 C48 110.1(16)
O14 B5 O15 110(2)
O14 B5 O13 108(2)
O15 B5 O13 118(2)
O14 B5 C5 107(2)
O15 B5 C5 109(2)
O13 B5 C5 105.2(18)
O17 B6 O18 112(2)
O17 B6 C71 105.3(18)
O18 B6 C71 118(2)
O17 B6 O16 111.2(19)
O18 B6 O16 101.1(17)
C71 B6 O16 109.2(19)

loop_
_geom_bond_atom_site_label_1
_geom_bond_atom_site_label_2
_geom_bond_distance
Fe1 N5 1.819(17)
Fe1 N6 1.84(2)
Fe1 N3 1.895(14)
Fe1 N4 1.918(15)
Fe1 N2 1.93(2)
Fe1 N1 1.945(19)
Fe2 N8 1.84(2)
Fe2 N12 1.869(18)
Fe2 N13 1.88(2)
Fe2 N11 1.887(17)
Fe2 N10 1.922(18)
Fe2 N9 1.934(17)
Fe3 N17 1.89(2)
Fe3 N20 1.90(2)
Fe3 N18 1.919(19)
Fe3 N15 1.930(19)
Fe3 N16 1.950(18)
Fe3 N19 1.965(18)
O1 N1 1.32(2)
O1 B1 1.62(4)
O2 N3 1.352(19)
O2 B1 1.46(2)
O3 N5 1.37(2)
O3 B1 1.40(3)
O4 B2 1.31(3)
O4 N2 1.39(3)
O5 N4 1.30(2)
O5 B2 1.58(3)
O6 N6 1.41(3)
O6 B2 1.58(3)
O7 N8 1.43(2)
O7 B3 1.54(3)
O8 N10 1.36(2)
O8 B3 1.52(3)
O9 N12 1.38(2)
O9 B3 1.48(3)
O10 N9 1.42(2)
O10 B4 1.51(3)
O11 N11 1.24(2)
O11 B4 1.57(3)
O12 B4 1.42(3)
O12 N13 1.44(2)
O13 N15 1.36(2)
O13 B5 1.53(3)
O14 N17 1.41(3)
O14 B5 1.43(3)
O15 N19 1.33(2)
O15 B5 1.44(3)
O16 N16 1.30(2)
O16 B6 1.58(3)
O17 B6 1.45(3)
O17 N18 1.51(2)
O18 N20 1.32(3)
O18 B6 1.49(3)
N1 C7 1.39(3)
N2 C12 1.29(3)
N3 C13 1.31(2)
N4 C18 1.32(2)
N5 C19 1.39(3)
N6 C24 1.31(3)
N8 C30 1.34(3)
N9 C35 1.22(3)
N10 C36 1.22(3)
N11 C41 1.45(2)
N12 C42 1.28(3)
N13 C47 1.42(3)
N15 C53 1.32(3)
N16 C58 1.26(3)
N17 C59 1.34(3)
N18 C64 1.17(3)
N19 C65 1.36(3)
N20 C70 1.36(3)
C4 C3 1.3900
C4 C5 1.3900
C4 H4 0.9500
C3 C2 1.3900
C3 B3 1.53(3)
C2 C1 1.3900
C2 H2 0.9500
C1 C6 1.3900
C1 B1 1.61(2)
C6 C5 1.3900
C6 H6 0.9500
C5 B5 1.73(3)
C7 C12 1.47(4)
C7 C8 1.498(18)
C8 C9 1.510(18)
C8 H8A 0.9900
C8 H8B 0.9900
C9 C10 1.431(18)
C9 H9A 0.9900
C9 H9B 0.9900
C10 C11 1.500(18)
C10 H10A 0.9900
C10 H10B 0.9900
C11 C12 1.497(17)
C11 H11A 0.9900
C11 H11B 0.9900
C13 C18 1.42(2)
C13 C14 1.491(16)
C14 C15 1.467(16)
C14 H14A 0.9900
C14 H14B 0.9900
C15 C16 1.461(17)
C15 H15A 0.9900
C15 H15B 0.9900
C16 C17 1.491(17)
C16 H16A 0.9900
C16 H16B 0.9900
C17 C18 1.505(16)
C17 H17A 0.9900
C17 H17B 0.9900
C19 C24 1.37(3)
C19 C20 1.490(17)
C20 C21 1.495(17)
C20 H20A 0.9900
C20 H20B 0.9900
C21 C22 1.442(17)
C21 H21A 0.9900
C21 H21B 0.9900
C22 C23 1.507(17)
C22 H22A 0.9900
C22 H22B 0.9900
C23 C24 1.514(17)
C23 H23A 0.9900
C23 H23B 0.9900
C25 C29 1.3900
C25 C26 1.3900
C25 B2 1.64(2)
C29 C28 1.3900
C29 H29 0.9500
C28 C27 1.3900
C28 H28 0.9500
C27 N7 1.3900
C27 H27 0.9500
N7 C26 1.3900
C26 H26 0.9500
C30 C35 1.39(3)
C30 C31 1.496(18)
C31 C32 1.523(17)
C31 H31A 0.9900
C31 H31B 0.9900
C32 C33 1.501(17)
C32 H32A 0.9900
C32 H32B 0.9900
C33 C34 1.503(18)
C33 H33A 0.9900
C33 H33B 0.9900
C34 C35 1.503(16)
C34 H34A 0.9900
C34 H34B 0.9900
C36 C41 1.41(3)
C36 C37 1.477(16)
C37 C38 1.512(17)
C37 H37A 0.9900
C37 H37B 0.9900
C38 C39 1.503(18)
C38 H38A 0.9900
C38 H38B 0.9900
C39 C40 1.476(16)
C39 H39A 0.9900
C39 H39B 0.9900
C40 C41 1.490(17)
C40 H40A 0.9900
C40 H40B 0.9900
C42 C47 1.48(3)
C42 C43 1.486(17)
C43 C44 1.514(17)
C43 H43A 0.9900
C43 H43B 0.9900
C44 C45 1.504(17)
C44 H44A 0.9900
C44 H44B 0.9900
C45 C46 1.508(17)
C45 H45A 0.9900
C45 H45B 0.9900
C46 C47 1.488(18)
C46 H46A 0.9900
C46 H46B 0.9900
C48 C52 1.3900
C48 C49 1.3900
C48 B4 1.67(3)
C52 C51 1.3900
C52 H52 0.9500
C51 C50 1.3900
C51 H51 0.9500
C50 N14 1.3900
C50 H50 0.9500
N14 C49 1.3900
C49 H49 0.9500
C53 C58 1.40(3)
C53 C54 1.499(17)
C54 C55 1.495(17)
C54 H54A 0.9900
C54 H54B 0.9900
C55 C56 1.498(17)
C55 H55A 0.9900
C55 H55B 0.9900
C56 C57 1.523(17)
C56 H56A 0.9900
C56 H56B 0.9900
C57 C58 1.498(17)
C57 H57A 0.9900
C57 H57B 0.9900
C59 C60 1.495(17)
C59 C64 1.51(3)
C60 C61 1.507(17)
C60 H60A 0.9900
C60 H60B 0.9900
C61 C62 1.508(17)
C61 H61A 0.9900
C61 H61B 0.9900
C62 C63 1.520(17)
C62 H62A 0.9900
C62 H62B 0.9900
C63 C64 1.490(17)
C63 H63A 0.9900
C63 H63B 0.9900
C65 C70 1.44(3)
C65 C66 1.479(17)
C66 C67 1.493(18)
C66 H66A 0.9900
C66 H66B 0.9900
C67 C68 1.507(18)
C67 H67A 0.9900
C67 H67B 0.9900
C68 C69 1.499(17)
C68 H68A 0.9900
C68 H68B 0.9900
C69 C70 1.496(17)
C69 H69A 0.9900
C69 H69B 0.9900
C71 C75 1.3900
C71 C72 1.3900
C71 B6 1.55(3)
C75 C74 1.3900
C75 H75 0.9500
C74 C73 1.3900
C74 H74 0.9500
C73 N21 1.3900
C73 H73 0.9500
N21 C72 1.3900
C72 H72 0.9500

loop_
_geom_torsion_atom_site_label_1
_geom_torsion_atom_site_label_2
_geom_torsion_atom_site_label_3
_geom_torsion_atom_site_label_4
_geom_torsion
B1 O1 N1 C7 -154.8(17)
B1 O1 N1 Fe1 10(2)
B2 O4 N2 C12 176(2)
B2 O4 N2 Fe1 -22(2)
B1 O2 N3 C13 159(3)
B1 O2 N3 Fe1 -19(3)
N5 Fe1 N3 C13 -137(2)
N6 Fe1 N3 C13 -58(3)
N4 Fe1 N3 C13 0(2)
N2 Fe1 N3 C13 81(3)
N1 Fe1 N3 C13 140(3)
N5 Fe1 N3 O2 41.5(19)
N6 Fe1 N3 O2 120.0(19)
N4 Fe1 N3 O2 179(2)
N2 Fe1 N3 O2 -100.7(19)
N1 Fe1 N3 O2 -41.8(18)
B2 O5 N4 C18 151(2)
B2 O5 N4 Fe1 -17(2)
B1 O3 N5 C19 -150(2)
B1 O3 N5 Fe1 15(3)
N6 Fe1 N5 O3 -176.2(18)
N3 Fe1 N5 O3 -40.4(18)
N4 Fe1 N5 O3 -117.1(17)
N2 Fe1 N5 O3 105.5(18)
N1 Fe1 N5 O3 35.5(17)
N6 Fe1 N5 C19 -10.4(17)
N3 Fe1 N5 C19 125.4(17)
N4 Fe1 N5 C19 49(2)
N2 Fe1 N5 C19 -88.6(18)
N1 Fe1 N5 C19 -158.7(17)
B2 O6 N6 C24 177(2)
B2 O6 N6 Fe1 -18(2)
N5 Fe1 N6 C24 7(2)
N3 Fe1 N6 C24 -75(2)
N4 Fe1 N6 C24 -135(2)
N2 Fe1 N6 C24 134(2)
N1 Fe1 N6 C24 73(3)
N5 Fe1 N6 O6 -157(2)
N3 Fe1 N6 O6 120.7(18)
N4 Fe1 N6 O6 60.9(18)
N2 Fe1 N6 O6 -30.0(17)
N1 Fe1 N6 O6 -91(2)
B3 O7 N8 C30 157.5(16)
B3 O7 N8 Fe2 -0.4(19)
N12 Fe2 N8 C30 -114.0(16)
N13 Fe2 N8 C30 -57(3)
N11 Fe2 N8 C30 84.2(16)
N10 Fe2 N8 C30 161.5(17)
N9 Fe2 N8 C30 5.5(15)
N12 Fe2 N8 O7 41.4(14)
N13 Fe2 N8 O7 98(2)
N11 Fe2 N8 O7 -120.4(13)
N10 Fe2 N8 O7 -43.1(13)
N9 Fe2 N8 O7 160.9(14)
B4 O10 N9 C35 155.3(18)
B4 O10 N9 Fe2 -5.6(19)
B3 O8 N10 C36 160(2)
B3 O8 N10 Fe2 -11(3)
B4 O11 N11 C41 155.5(19)
B4 O11 N11 Fe2 -14(3)
N8 Fe2 N11 O11 -109(2)
N12 Fe2 N11 O11 108(2)
N13 Fe2 N11 O11 54(2)
N10 Fe2 N11 O11 171(2)
N9 Fe2 N11 O11 -35(2)
N8 Fe2 N11 C41 81.1(18)
N12 Fe2 N11 C41 -62(3)
N13 Fe2 N11 C41 -115.2(17)
N10 Fe2 N11 C41 1.6(17)
N9 Fe2 N11 C41 155.2(17)
B3 O9 N12 C42 148.9(19)
B3 O9 N12 Fe2 -17(2)
N8 Fe2 N12 C42 162.3(17)
N13 Fe2 N12 C42 4.8(16)
N11 Fe2 N12 C42 -50(2)
N10 Fe2 N12 C42 -112.6(18)
N9 Fe2 N12 C42 86.9(19)
N8 Fe2 N12 O9 -32.7(16)
N13 Fe2 N12 O9 169.8(17)
N11 Fe2 N12 O9 115(2)
N10 Fe2 N12 O9 52.4(16)
N9 Fe2 N12 O9 -108.1(16)
B4 O12 N13 C47 146.3(17)
B4 O12 N13 Fe2 -14.5(18)
N8 Fe2 N13 C47 -49(3)
N12 Fe2 N13 C47 10.3(15)
N11 Fe2 N13 C47 165.1(15)
N10 Fe2 N13 C47 87.9(16)
N9 Fe2 N13 C47 -109.0(15)
N8 Fe2 N13 O12 111(2)
N12 Fe2 N13 O12 170.1(14)
N11 Fe2 N13 O12 -35.1(12)
N10 Fe2 N13 O12 -112.3(13)
N9 Fe2 N13 O12 50.8(13)
B5 O13 N15 C53 -158(2)
B5 O13 N15 Fe3 12(2)
B6 O16 N16 C58 -169(2)
B6 O16 N16 Fe3 10(2)
B5 O14 N17 C59 -153(2)
B5 O14 N17 Fe3 13(3)
N20 Fe3 N17 C59 53(3)
N18 Fe3 N17 C59 -2.7(19)
N15 Fe3 N17 C59 -156(2)
N16 Fe3 N17 C59 -81(2)
N19 Fe3 N17 C59 119(2)
N20 Fe3 N17 O14 -112(2)
N18 Fe3 N17 O14 -168.4(17)
N15 Fe3 N17 O14 38.5(16)
N16 Fe3 N17 O14 113.6(16)
N19 Fe3 N17 O14 -46.8(16)
B6 O17 N18 C64 -153(2)
B6 O17 N18 Fe3 14(2)
B5 O15 N19 C65 -147(2)
B5 O15 N19 Fe3 25(2)
B6 O18 N20 C70 -156.4(19)
B6 O18 N20 Fe3 25(2)
N17 Fe3 N20 O18 -112(2)
N18 Fe3 N20 O18 -58.4(17)
N15 Fe3 N20 O18 102.0(18)
N16 Fe3 N20 O18 28.9(17)
N19 Fe3 N20 O18 -179.7(18)
N17 Fe3 N20 C70 69(3)
N18 Fe3 N20 C70 123.3(18)
N15 Fe3 N20 C70 -76(2)
N16 Fe3 N20 C70 -149.5(18)
N19 Fe3 N20 C70 2.0(17)
C5 C4 C3 C2 0.0
C5 C4 C3 B3 -178.4(15)
C4 C3 C2 C1 0.0
B3 C3 C2 C1 178.3(16)
C3 C2 C1 C6 0.0
C3 C2 C1 B1 178.5(12)
C2 C1 C6 C5 0.0
B1 C1 C6 C5 -178.6(11)
C1 C6 C5 C4 0.0
C1 C6 C5 B5 -163.7(16)
C3 C4 C5 C6 0.0
C3 C4 C5 B5 163.9(16)
O1 N1 C7 C12 -178.4(18)
Fe1 N1 C7 C12 16(3)
O1 N1 C7 C8 -6(3)
Fe1 N1 C7 C8 -171.9(19)
N1 C7 C8 C9 172(2)
C12 C7 C8 C9 -17(3)
C7 C8 C9 C10 10(3)
C8 C9 C10 C11 21(4)
C9 C10 C11 C12 -41(3)
O4 N2 C12 C7 164.0(19)
Fe1 N2 C12 C7 2(3)
O4 N2 C12 C11 -14(4)
Fe1 N2 C12 C11 -175.8(19)
N1 C7 C12 N2 -11(3)
C8 C7 C12 N2 177(2)
N1 C7 C12 C11 167(2)
C8 C7 C12 C11 -5(4)
C10 C11 C12 N2 -150(3)
C10 C11 C12 C7 33(3)
O2 N3 C13 C18 173(2)
Fe1 N3 C13 C18 -8(4)
O2 N3 C13 C14 3(5)
Fe1 N3 C13 C14 -178(2)
N3 C13 C14 C15 180(3)
C18 C13 C14 C15 11(5)
C13 C14 C15 C16 6(4)
C14 C15 C16 C17 -34(4)
C15 C16 C17 C18 43(3)
O5 N4 C18 C13 174(2)
Fe1 N4 C18 C13 -15(4)
O5 N4 C18 C17 -2(4)
Fe1 N4 C18 C17 169(3)
N3 C13 C18 N4 15(4)
C14 C13 C18 N4 -175(3)
N3 C13 C18 C17 -168(3)
C14 C13 C18 C17 1(5)
C16 C17 C18 N4 148(3)
C16 C17 C18 C13 -28(4)
O3 N5 C19 C24 179.5(19)
Fe1 N5 C19 C24 12(3)
O3 N5 C19 C20 -5(3)
Fe1 N5 C19 C20 -172.4(17)
C24 C19 C20 C21 -4(3)
N5 C19 C20 C21 -179(2)
C19 C20 C21 C22 -5(3)
C20 C21 C22 C23 24(3)
C21 C22 C23 C24 -33(3)
O6 N6 C24 C19 164(2)
Fe1 N6 C24 C19 -3(3)
O6 N6 C24 C23 -9(4)
Fe1 N6 C24 C23 -176(2)
N5 C19 C24 N6 -6(3)
C20 C19 C24 N6 179(2)
N5 C19 C24 C23 168(2)
C20 C19 C24 C23 -8(4)
C22 C23 C24 N6 -162(2)
C22 C23 C24 C19 26(3)
C26 C25 C29 C28 0.0
B2 C25 C29 C28 173(2)
C25 C29 C28 C27 0.0
C29 C28 C27 N7 0.0
C28 C27 N7 C26 0.0
C27 N7 C26 C25 0.0
C29 C25 C26 N7 0.0
B2 C25 C26 N7 -172(2)
O7 N8 C30 C35 -169.9(15)
Fe2 N8 C30 C35 -11(2)
O7 N8 C30 C31 5(3)
Fe2 N8 C30 C31 163.6(17)
N8 C30 C31 C32 -163(2)
C35 C30 C31 C32 10(3)
C30 C31 C32 C33 -48(3)
C31 C32 C33 C34 67(2)
C32 C33 C34 C35 -47(2)
O10 N9 C35 C30 -172.6(15)
Fe2 N9 C35 C30 -10(2)
O10 N9 C35 C34 15(3)
Fe2 N9 C35 C34 177.9(14)
N8 C30 C35 N9 13(3)
C31 C30 C35 N9 -161(2)
N8 C30 C35 C34 -174.0(16)
C31 C30 C35 C34 11(3)
C33 C34 C35 N9 179.7(19)
C33 C34 C35 C30 7(3)
O8 N10 C36 C41 -174(2)
Fe2 N10 C36 C41 -2(3)
O8 N10 C36 C37 1(4)
Fe2 N10 C36 C37 172(2)
N10 C36 C37 C38 -165(3)
C41 C36 C37 C38 10(3)
C36 C37 C38 C39 -50(3)
C37 C38 C39 C40 70(2)
C38 C39 C40 C41 -45(2)
N10 C36 C41 N11 3(3)
C37 C36 C41 N11 -172(2)
N10 C36 C41 C40 -168(3)
C37 C36 C41 C40 17(4)
O11 N11 C41 C36 -174.2(19)
Fe2 N11 C41 C36 -3(2)
O11 N11 C41 C40 -2(3)
Fe2 N11 C41 C40 169.6(18)
C39 C40 C41 C36 2(4)
C39 C40 C41 N11 -169(2)
O9 N12 C42 C47 176.0(16)
Fe2 N12 C42 C47 -17(2)
O9 N12 C42 C43 15(3)
Fe2 N12 C42 C43 -178.6(19)
N12 C42 C43 C44 151(2)
C47 C42 C43 C44 -10(3)
C42 C43 C44 C45 43(3)
C43 C44 C45 C46 -56(3)
C44 C45 C46 C47 31(3)
O12 N13 C47 C42 179.0(15)
Fe2 N13 C47 C42 -20(2)
O12 N13 C47 C46 20(3)
Fe2 N13 C47 C46 -179.4(15)
N12 C42 C47 N13 22(2)
C43 C42 C47 N13 -173.0(17)
N12 C42 C47 C46 178(2)
C43 C42 C47 C46 -17(3)
C45 C46 C47 N13 159.1(18)
C45 C46 C47 C42 6(3)
C49 C48 C52 C51 0.0
B4 C48 C52 C51 -175.0(14)
C48 C52 C51 C50 0.0
C52 C51 C50 N14 0.0
C51 C50 N14 C49 0.0
C50 N14 C49 C48 0.0
C52 C48 C49 N14 0.0
B4 C48 C49 N14 174.8(14)
O13 N15 C53 C58 170.9(19)
Fe3 N15 C53 C58 0(3)
O13 N15 C53 C54 0(3)
Fe3 N15 C53 C54 -170.8(16)
N15 C53 C54 C55 167(2)
C58 C53 C54 C55 -2(3)
C53 C54 C55 C56 46(2)
C54 C55 C56 C57 -64(2)
C55 C56 C57 C58 37(3)
O16 N16 C58 C53 168.0(18)
Fe3 N16 C58 C53 -11(3)
O16 N16 C58 C57 10(3)
Fe3 N16 C58 C57 -169.2(18)
N15 C53 C58 N16 8(3)
C54 C53 C58 N16 177(2)
N15 C53 C58 C57 168(2)
C54 C53 C58 C57 -22(3)
C56 C57 C58 N16 161(2)
C56 C57 C58 C53 3(3)
O14 N17 C59 C60 -11(3)
Fe3 N17 C59 C60 -176.9(18)
O14 N17 C59 C64 173.1(17)
Fe3 N17 C59 C64 7(3)
N17 C59 C60 C61 169(2)
C64 C59 C60 C61 -16(3)
C59 C60 C61 C62 46(3)
C60 C61 C62 C63 -61(3)
C61 C62 C63 C64 39(3)
O17 N18 C64 C63 -8(4)
Fe3 N18 C64 C63 -174.8(19)
O17 N18 C64 C59 176.4(16)
Fe3 N18 C64 C59 10(3)
C62 C63 C64 N18 176(2)
C62 C63 C64 C59 -9(3)
N17 C59 C64 N18 -10(3)
C60 C59 C64 N18 174(2)
N17 C59 C64 C63 174(2)
C60 C59 C64 C63 -2(3)
O15 N19 C65 C70 -176.0(18)
Fe3 N19 C65 C70 11(2)
O15 N19 C65 C66 -7(3)
Fe3 N19 C65 C66 179.6(16)
N19 C65 C66 C67 171(2)
C70 C65 C66 C67 -21(3)
C65 C66 C67 C68 44(3)
C66 C67 C68 C69 -55(3)
C67 C68 C69 C70 34(3)
O18 N20 C70 C65 -175.5(17)
Fe3 N20 C70 C65 3(3)
O18 N20 C70 C69 3(3)
Fe3 N20 C70 C69 -178.9(16)
N19 C65 C70 N20 -9(3)
C66 C65 C70 N20 -177(2)
N19 C65 C70 C69 173(2)
C66 C65 C70 C69 5(3)
C68 C69 C70 N20 172(2)
C68 C69 C70 C65 -10(3)
C72 C71 C75 C74 0.0
B6 C71 C75 C74 174.1(16)
C71 C75 C74 C73 0.0
C75 C74 C73 N21 0.0
C74 C73 N21 C72 0.0
C73 N21 C72 C71 0.0
C75 C71 C72 N21 0.0
B6 C71 C72 N21 -173.9(16)
N5 O3 B1 O2 26(4)
N5 O3 B1 C1 174.4(18)
N5 O3 B1 O1 -70(2)
N3 O2 B1 O3 -23(4)
N3 O2 B1 C1 -173.1(19)
N3 O2 B1 O1 82.7(19)
C6 C1 B1 O3 -55(2)
C2 C1 B1 O3 126(2)
C6 C1 B1 O2 100(2)
C2 C1 B1 O2 -78(2)
C6 C1 B1 O1 -171.5(10)
C2 C1 B1 O1 9.9(17)
N1 O1 B1 O3 56.2(19)
N1 O1 B1 O2 -75.4(16)
N1 O1 B1 C1 177.9(14)
N2 O4 B2 O5 68(3)
N2 O4 B2 O6 -46(2)
N2 O4 B2 C25 -160.7(16)
N4 O5 B2 O4 -46(3)
N4 O5 B2 O6 76.0(18)
N4 O5 B2 C25 178.0(17)
N6 O6 B2 O4 68(2)
N6 O6 B2 O5 -59.0(19)
N6 O6 B2 C25 -166.6(16)
C29 C25 B2 O4 -84(2)
C26 C25 B2 O4 88(2)
C29 C25 B2 O5 53(2)
C26 C25 B2 O5 -134.3(14)
C29 C25 B2 O6 154.2(13)
C26 C25 B2 O6 -33(2)
N12 O9 B3 O8 -49(2)
N12 O9 B3 C3 -176.4(16)
N12 O9 B3 O7 70(2)
N10 O8 B3 O9 62(2)
N10 O8 B3 C3 -175.8(18)
N10 O8 B3 O7 -52(2)
C2 C3 B3 O9 -112.9(17)
C4 C3 B3 O9 65.5(19)
C2 C3 B3 O8 123.3(18)
C4 C3 B3 O8 -58(2)
C2 C3 B3 O7 -2(2)
C4 C3 B3 O7 176.3(11)
N8 O7 B3 O9 -59.9(19)
N8 O7 B3 O8 58(2)
N8 O7 B3 C3 -172.8(14)
N13 O12 B4 O10 -54(2)
N13 O12 B4 O11 71(2)
N13 O12 B4 C48 -169.5(13)
N9 O10 B4 O12 65(2)
N9 O10 B4 O11 -60.1(19)
N9 O10 B4 C48 -176.5(13)
N11 O11 B4 O12 -58(2)
N11 O11 B4 O10 73(2)
N11 O11 B4 C48 -175.8(17)
C52 C48 B4 O12 -26.1(18)
C49 C48 B4 O12 158.9(11)
C52 C48 B4 O10 -152.7(12)
C49 C48 B4 O10 32.3(19)
C52 C48 B4 O11 91.7(19)
C49 C48 B4 O11 -83.2(18)
N17 O14 B5 O15 57(3)
N17 O14 B5 O13 -73(2)
N17 O14 B5 C5 174.4(16)
N19 O15 B5 O14 -78(2)
N19 O15 B5 O13 46(3)
N19 O15 B5 C5 165.8(15)
N15 O13 B5 O14 57(2)
N15 O13 B5 O15 -68(3)
N15 O13 B5 C5 170.9(16)
C6 C5 B5 O14 -130.5(16)
C4 C5 B5 O14 66(2)
C6 C5 B5 O15 -12(2)
C4 C5 B5 O15 -175.8(14)
C6 C5 B5 O13 114.9(16)
C4 C5 B5 O13 -49(2)
N18 O17 B6 O18 -63(2)
N18 O17 B6 C71 167.5(15)
N18 O17 B6 O16 49(3)
N20 O18 B6 O17 43(3)
N20 O18 B6 C71 165.9(18)
N20 O18 B6 O16 -75(2)
C75 C71 B6 O17 110.4(16)
C72 C71 B6 O17 -76(2)
C75 C71 B6 O18 -16(2)
C72 C71 B6 O18 158.2(15)
C75 C71 B6 O16 -130.2(15)
C72 C71 B6 O16 44(2)
N16 O16 B6 O17 -64(2)
N16 O16 B6 O18 55(2)
N16 O16 B6 C71 -179.8(16)
